data_7200932
loop_
_publ_author_name
'Baudron, St\'ephane A.'
'Salazar-Mendoza, Domingo'
'Hosseini, Mir Wais'

_publ_section_title
;
 Combination of primary amide and dipyrrin for the elaboration of
 extended architectures built upon both coordination and hydrogen
 bonding
;
_journal_issue 7
_journal_name_full CrystEngComm
_journal_page_first 1245
_journal_paper_doi 10.1039/b901167f
_journal_volume 11
_journal_year 2009
_chemical_formula_moiety 'C16 H13 N3 O'
_chemical_formula_sum 'C16 H13 N3 O'
_chemical_formula_weight 263.29
_chemical_name_systematic
;
?
;
_space_group_IT_number 15
_symmetry_cell_setting monoclinic
_symmetry_space_group_name_Hall '-C 2yc'
_symmetry_space_group_name_H-M 'C 1 2/c 1'
_atom_sites_solution_hydrogens geom
_atom_sites_solution_primary direct
_atom_sites_solution_secondary difmap
_audit_creation_method SHELXL-97
_cell_angle_alpha 90.00
_cell_angle_beta 109.829(2)
_cell_angle_gamma 90.00
_cell_formula_units_Z 16
_cell_length_a 36.3670(16)
_cell_length_b 9.2645(3)
_cell_length_c 16.8012(7)
_cell_measurement_reflns_used 3778
_cell_measurement_temperature 173(2)
_cell_measurement_theta_max 24.26
_cell_measurement_theta_min 2.38
_cell_volume 5325.1(4)
_computing_cell_refinement 'Bruker SMART'
_computing_data_collection 'Bruker SMART'
_computing_data_reduction 'Bruker SAINT'
_computing_molecular_graphics 'Bruker SHELXTL'
_computing_publication_material 'Bruker SHELXTL'
_computing_structure_refinement 'Bruker SHELXTL'
_computing_structure_solution 'Bruker SHELXTL'
_diffrn_ambient_temperature 173(2)
_diffrn_measured_fraction_theta_full 0.997
_diffrn_measured_fraction_theta_max 0.997
_diffrn_measurement_device_type 'CCD area detector'
_diffrn_measurement_method 'phi and omega scans'
_diffrn_radiation_monochromator graphite
_diffrn_radiation_source 'fine-focus sealed tube'
_diffrn_radiation_type MoK\a
_diffrn_radiation_wavelength 0.71073
_diffrn_reflns_av_R_equivalents 0.0412
_diffrn_reflns_av_sigmaI/netI 0.0502
_diffrn_reflns_limit_h_max 46
_diffrn_reflns_limit_h_min -47
_diffrn_reflns_limit_k_max 9
_diffrn_reflns_limit_k_min -12
_diffrn_reflns_limit_l_max 21
_diffrn_reflns_limit_l_min -21
_diffrn_reflns_number 21337
_diffrn_reflns_theta_full 27.54
_diffrn_reflns_theta_max 27.54
_diffrn_reflns_theta_min 1.19
_exptl_absorpt_coefficient_mu 0.085
_exptl_absorpt_correction_T_max 0.9899
_exptl_absorpt_correction_T_min 0.9667
_exptl_absorpt_correction_type multi-scan
_exptl_absorpt_process_details sadabs
_exptl_crystal_colour orange
_exptl_crystal_density_diffrn 1.314
_exptl_crystal_density_meas ?
_exptl_crystal_density_method .
_exptl_crystal_description platelet
_exptl_crystal_F_000 2208
_exptl_crystal_size_max 0.40
_exptl_crystal_size_mid 0.32
_exptl_crystal_size_min 0.12
_refine_diff_density_max 0.244
_refine_diff_density_min -0.334
_refine_diff_density_rms 0.051
_refine_ls_extinction_coef 0.00074(15)
_refine_ls_extinction_expression Fc^*^=kFc[1+0.001xFc^2^\l^3^/sin(2\q)]^-1/4^
_refine_ls_extinction_method SHELXL
_refine_ls_goodness_of_fit_ref 1.028
_refine_ls_hydrogen_treatment riding
_refine_ls_matrix_type full
_refine_ls_number_parameters 362
_refine_ls_number_reflns 6119
_refine_ls_number_restraints 0
_refine_ls_restrained_S_all 1.028
_refine_ls_R_factor_all 0.0958
_refine_ls_R_factor_gt 0.0555
_refine_ls_shift/su_max 0.000
_refine_ls_shift/su_mean 0.000
_refine_ls_structure_factor_coef Fsqd
_refine_ls_weighting_details 'calc w=1/[\s^2^(Fo^2^)+(0.0526P)^2^+5.2363P] where P=(Fo^2^+2Fc^2^)/3'
_refine_ls_weighting_scheme calc
_refine_ls_wR_factor_gt 0.1234
_refine_ls_wR_factor_ref 0.1534
_reflns_number_gt 3926
_reflns_number_total 6119
_reflns_threshold_expression >2sigma(I)
_cod_data_source_file b901167f.txt
_cod_data_source_block compound1
_cod_depositor_comments
;
The following automatic conversions were performed:
'_symmetry_cell_setting' value 'Monoclinic' changed to 'monoclinic'
according to '/home/saulius/struct/CIF-dictionaries/cif_core.dic'
dictionary named 'cif_core.dic' version 2.4.1 from 2010-06-29.

Automatic conversion script
Id: cif_fix_enum 1527 2010-12-29 10:47:43Z saulius 
;
_cod_original_sg_symbol_H-M 'C2/c '
_cod_database_code 7200932

loop_
_symmetry_equiv_pos_as_xyz
'x, y, z'
'-x, y, -z+1/2'
'x+1/2, y+1/2, z'
'-x+1/2, y+1/2, -z+1/2'
'-x, -y, -z'
'x, -y, z-1/2'
'-x+1/2, -y+1/2, -z'
'x+1/2, -y+1/2, z-1/2'

loop_
_atom_site_label
_atom_site_type_symbol
_atom_site_fract_x
_atom_site_fract_y
_atom_site_fract_z
_atom_site_U_iso_or_equiv
_atom_site_adp_type
_atom_site_occupancy
_atom_site_symmetry_multiplicity
_atom_site_calc_flag
_atom_site_refinement_flags
_atom_site_disorder_assembly
_atom_site_disorder_group
C1 C 0.02985(8) 0.6214(3) 0.56504(16) 0.0547(7) Uani 1 1 d . . .
H1A H 0.0127 0.5486 0.5676 0.066 Uiso 1 1 calc R . .
C2 C 0.06302(8) 0.6015(3) 0.54361(15) 0.0485(6) Uani 1 1 d . . .
H2 H 0.0718 0.5149 0.5285 0.058 Uiso 1 1 calc R . .
C3 C 0.08051(7) 0.7354(2) 0.54909(14) 0.0398(5) Uani 1 1 d . . .
H3 H 0.1035 0.7552 0.5387 0.048 Uiso 1 1 calc R . .
C4 C 0.05743(6) 0.8358(2) 0.57307(13) 0.0353(5) Uani 1 1 d . . .
C5 C 0.06318(6) 0.9862(2) 0.59025(13) 0.0322(5) Uani 1 1 d . . .
C6 C 0.03814(6) 1.0736(2) 0.61462(14) 0.0378(5) Uani 1 1 d . . .
C7 C 0.04242(8) 1.2226(3) 0.63726(16) 0.0481(6) Uani 1 1 d . . .
H7 H 0.0631 1.2825 0.6385 0.058 Uiso 1 1 calc R . .
C8 C 0.01021(9) 1.2601(3) 0.65674(19) 0.0601(8) Uani 1 1 d . . .
H8 H 0.0046 1.3506 0.6736 0.072 Uiso 1 1 calc R . .
C9 C -0.01292(8) 1.1341(3) 0.64615(16) 0.0588(8) Uani 1 1 d . . .
H9 H -0.0367 1.1305 0.6553 0.071 Uiso 1 1 calc R . .
C10 C 0.09881(6) 1.0489(2) 0.57934(13) 0.0315(5) Uani 1 1 d . . .
C11 C 0.13582(6) 1.0053(2) 0.63076(14) 0.0385(5) Uani 1 1 d . . .
H11 H 0.1384 0.9425 0.6755 0.046 Uiso 1 1 calc R . .
C12 C 0.16882(6) 1.0541(2) 0.61609(14) 0.0369(5) Uani 1 1 d . . .
H12 H 0.1934 1.0235 0.6508 0.044 Uiso 1 1 calc R . .
C13 C 0.16561(6) 1.1485(2) 0.54984(13) 0.0297(4) Uani 1 1 d . . .
C14 C 0.12891(6) 1.1970(2) 0.50062(13) 0.0326(5) Uani 1 1 d . . .
H14 H 0.1265 1.2630 0.4574 0.039 Uiso 1 1 calc R . .
C15 C 0.09572(6) 1.1483(2) 0.51504(13) 0.0336(5) Uani 1 1 d . . .
H15 H 0.0713 1.1819 0.4817 0.040 Uiso 1 1 calc R . .
C16 C 0.20049(6) 1.1963(2) 0.52903(13) 0.0308(5) Uani 1 1 d . . .
N1 N 0.02608(6) 0.7612(2) 0.58159(12) 0.0453(5) Uani 1 1 d . . .
H1 H 0.0073 0.7981 0.5952 0.054 Uiso 1 1 calc R . .
N2 N 0.00307(6) 1.0223(2) 0.62188(12) 0.0487(5) Uani 1 1 d . . .
N3 N 0.23231(5) 1.1163(2) 0.55757(13) 0.0427(5) Uani 1 1 d . . .
H3A H 0.2529 1.1400 0.5466 0.051 Uiso 1 1 calc R . .
H3B H 0.2324 1.0405 0.5872 0.051 Uiso 1 1 calc R . .
O1 O 0.19906(4) 1.30699(15) 0.48593(10) 0.0371(4) Uani 1 1 d . . .
C17 C 0.13276(10) 0.1393(3) 0.89269(19) 0.0642(8) Uani 1 1 d . . .
H17 H 0.1233 0.0735 0.9229 0.077 Uiso 1 1 calc R . .
C18 C 0.16430(9) 0.1128(3) 0.86431(18) 0.0620(8) Uani 1 1 d . . .
H18 H 0.1790 0.0286 0.8718 0.074 Uiso 1 1 calc R . .
C19 C 0.16911(8) 0.2351(3) 0.82353(16) 0.0490(6) Uani 1 1 d . . .
H19 H 0.1879 0.2504 0.7981 0.059 Uiso 1 1 calc R . .
C20 C 0.14004(7) 0.3347(2) 0.82726(14) 0.0400(5) Uani 1 1 d . . .
C21 C 0.13293(6) 0.4756(2) 0.79577(13) 0.0373(5) Uani 1 1 d . . .
C22 C 0.10335(6) 0.5658(3) 0.80463(13) 0.0375(5) Uani 1 1 d . . .
C23 C 0.09193(7) 0.7037(3) 0.77236(14) 0.0452(6) Uani 1 1 d . . .
H23 H 0.1040 0.7596 0.7424 0.054 Uiso 1 1 calc R . .
C24 C 0.05964(8) 0.7426(3) 0.79256(15) 0.0526(7) Uani 1 1 d . . .
H24 H 0.0458 0.8288 0.7790 0.063 Uiso 1 1 calc R . .
C25 C 0.05188(7) 0.6269(3) 0.83743(16) 0.0511(7) Uani 1 1 d . . .
H25 H 0.0314 0.6238 0.8586 0.061 Uiso 1 1 calc R . .
C26 C 0.15639(6) 0.5311(2) 0.74454(13) 0.0349(5) Uani 1 1 d . . .
C27 C 0.15257(7) 0.4640(2) 0.66812(15) 0.0399(5) Uani 1 1 d . . .
H27 H 0.1367 0.3829 0.6516 0.048 Uiso 1 1 calc R . .
C28 C 0.17217(7) 0.5169(2) 0.61629(15) 0.0398(5) Uani 1 1 d . . .
H28 H 0.1686 0.4727 0.5645 0.048 Uiso 1 1 calc R . .
C29 C 0.19691(6) 0.6347(2) 0.64077(14) 0.0343(5) Uani 1 1 d . . .
C30 C 0.20139(7) 0.6996(2) 0.71810(14) 0.0388(5) Uani 1 1 d . . .
H30 H 0.2183 0.7775 0.7360 0.047 Uiso 1 1 calc R . .
C31 C 0.18102(7) 0.6498(2) 0.76885(14) 0.0387(5) Uani 1 1 d . . .
H31 H 0.1839 0.6962 0.8197 0.046 Uiso 1 1 calc R . .
C32 C 0.21859(7) 0.6943(2) 0.58598(15) 0.0372(5) Uani 1 1 d . . .
N4 N 0.11826(7) 0.2698(2) 0.87092(13) 0.0523(6) Uani 1 1 d . . .
H4 H 0.0989 0.3076 0.8818 0.063 Uiso 1 1 calc R . .
N5 N 0.07791(6) 0.5206(2) 0.84594(13) 0.0462(5) Uani 1 1 d . . .
N6 N 0.21900(7) 0.6132(2) 0.52127(14) 0.0520(6) Uani 1 1 d . . .
H6A H 0.2313 0.6422 0.4885 0.062 Uiso 1 1 calc R . .
H6B H 0.2070 0.5316 0.5120 0.062 Uiso 1 1 calc R . .
O2 O 0.23540(5) 0.81211(16) 0.60163(11) 0.0439(4) Uani 1 1 d . . .

loop_
_atom_site_aniso_label
_atom_site_aniso_U_11
_atom_site_aniso_U_22
_atom_site_aniso_U_33
_atom_site_aniso_U_23
_atom_site_aniso_U_13
_atom_site_aniso_U_12
C1 0.0645(18) 0.0586(17) 0.0464(14) -0.0154(12) 0.0258(13) -0.0333(14)
C2 0.0601(17) 0.0461(14) 0.0443(14) -0.0091(11) 0.0245(13) -0.0121(12)
C3 0.0418(13) 0.0439(13) 0.0390(12) 0.0000(10) 0.0208(10) -0.0033(10)
C4 0.0329(12) 0.0437(13) 0.0305(11) 0.0035(9) 0.0123(9) -0.0087(9)
C5 0.0273(11) 0.0405(12) 0.0302(10) 0.0089(9) 0.0117(8) 0.0005(9)
C6 0.0303(11) 0.0489(14) 0.0373(12) 0.0099(10) 0.0156(9) 0.0018(10)
C7 0.0527(16) 0.0432(14) 0.0578(15) 0.0113(12) 0.0311(13) 0.0056(11)
C8 0.069(2) 0.0560(17) 0.0711(18) 0.0183(14) 0.0442(16) 0.0238(14)
C9 0.0403(15) 0.092(2) 0.0502(15) 0.0183(15) 0.0236(12) 0.0167(15)
C10 0.0323(11) 0.0314(11) 0.0345(11) 0.0031(9) 0.0161(9) -0.0014(9)
C11 0.0337(12) 0.0443(13) 0.0409(12) 0.0155(10) 0.0170(10) -0.0008(10)
C12 0.0292(11) 0.0418(13) 0.0401(12) 0.0096(10) 0.0123(9) -0.0004(9)
C13 0.0329(11) 0.0260(10) 0.0362(11) -0.0015(8) 0.0194(9) -0.0033(8)
C14 0.0363(12) 0.0305(11) 0.0363(11) 0.0059(9) 0.0192(9) -0.0014(9)
C15 0.0288(11) 0.0361(12) 0.0386(11) 0.0072(9) 0.0151(9) 0.0016(9)
C16 0.0332(11) 0.0284(11) 0.0357(11) -0.0025(9) 0.0180(9) -0.0045(9)
N1 0.0435(12) 0.0581(13) 0.0398(11) -0.0049(9) 0.0214(9) -0.0195(10)
N2 0.0295(10) 0.0798(15) 0.0416(11) 0.0052(10) 0.0184(9) 0.0043(10)
N3 0.0344(11) 0.0376(10) 0.0649(13) 0.0141(9) 0.0284(10) 0.0009(8)
O1 0.0396(9) 0.0315(8) 0.0498(9) 0.0062(7) 0.0278(7) -0.0017(6)
C17 0.089(2) 0.0477(16) 0.0711(19) 0.0215(14) 0.0470(18) 0.0066(15)
C18 0.081(2) 0.0489(16) 0.0624(18) 0.0146(13) 0.0333(16) 0.0122(15)
C19 0.0524(16) 0.0516(15) 0.0485(14) 0.0082(12) 0.0243(12) 0.0047(12)
C20 0.0437(13) 0.0443(13) 0.0376(12) 0.0049(10) 0.0213(10) -0.0006(10)
C21 0.0354(12) 0.0496(13) 0.0305(11) 0.0000(10) 0.0158(9) -0.0043(10)
C22 0.0356(12) 0.0495(14) 0.0327(11) 0.0011(10) 0.0185(10) -0.0012(10)
C23 0.0456(14) 0.0605(16) 0.0341(12) 0.0060(11) 0.0197(11) 0.0106(12)
C24 0.0477(15) 0.0682(18) 0.0410(14) -0.0025(12) 0.0137(12) 0.0183(13)
C25 0.0411(14) 0.0670(17) 0.0529(15) -0.0122(13) 0.0260(12) 0.0011(12)
C26 0.0339(12) 0.0392(12) 0.0361(11) 0.0043(9) 0.0179(9) 0.0028(9)
C27 0.0426(13) 0.0387(12) 0.0463(13) -0.0028(10) 0.0256(11) -0.0070(10)
C28 0.0469(14) 0.0397(13) 0.0438(13) -0.0027(10) 0.0298(11) -0.0037(10)
C29 0.0361(12) 0.0304(11) 0.0436(12) 0.0057(9) 0.0228(10) 0.0039(9)
C30 0.0416(13) 0.0338(12) 0.0452(13) 0.0012(10) 0.0200(11) -0.0042(10)
C31 0.0436(13) 0.0407(13) 0.0360(12) 0.0002(10) 0.0191(10) -0.0003(10)
C32 0.0419(13) 0.0300(11) 0.0485(13) 0.0077(10) 0.0267(11) 0.0056(10)
N4 0.0589(14) 0.0533(13) 0.0594(14) 0.0152(10) 0.0393(12) 0.0029(11)
N5 0.0433(12) 0.0553(13) 0.0509(12) -0.0063(10) 0.0303(10) -0.0053(10)
N6 0.0763(16) 0.0370(11) 0.0654(14) -0.0035(10) 0.0536(13) -0.0116(10)
O2 0.0503(10) 0.0309(8) 0.0612(10) 0.0018(7) 0.0328(9) -0.0034(7)

loop_
_atom_type_symbol
_atom_type_description
_atom_type_scat_dispersion_real
_atom_type_scat_dispersion_imag
_atom_type_scat_source
C C 0.0033 0.0016 'International Tables Vol C Tables 4.2.6.8 and 6.1.1.4'
H H 0.0000 0.0000 'International Tables Vol C Tables 4.2.6.8 and 6.1.1.4'
N N 0.0061 0.0033 'International Tables Vol C Tables 4.2.6.8 and 6.1.1.4'
O O 0.0106 0.0060 'International Tables Vol C Tables 4.2.6.8 and 6.1.1.4'

loop_
_geom_angle_atom_site_label_1
_geom_angle_atom_site_label_2
_geom_angle_atom_site_label_3
_geom_angle
_geom_angle_site_symmetry_1
_geom_angle_site_symmetry_3
_geom_angle_publ_flag
N1 C1 C2 110.0(2) . . ?
N1 C1 H1A 125.0 . . ?
C2 C1 H1A 125.0 . . ?
C3 C2 C1 106.5(2) . . ?
C3 C2 H2 126.7 . . ?
C1 C2 H2 126.7 . . ?
C2 C3 C4 107.9(2) . . ?
C2 C3 H3 126.0 . . ?
C4 C3 H3 126.0 . . ?
N1 C4 C3 107.07(19) . . ?
N1 C4 C5 122.6(2) . . ?
C3 C4 C5 130.3(2) . . ?
C6 C5 C4 124.6(2) . . ?
C6 C5 C10 119.85(19) . . ?
C4 C5 C10 115.55(18) . . ?
C5 C6 N2 122.5(2) . . ?
C5 C6 C7 128.6(2) . . ?
N2 C6 C7 108.9(2) . . ?
C8 C7 C6 106.6(2) . . ?
C8 C7 H7 126.7 . . ?
C6 C7 H7 126.7 . . ?
C7 C8 C9 106.4(2) . . ?
C7 C8 H8 126.8 . . ?
C9 C8 H8 126.8 . . ?
N2 C9 C8 112.4(2) . . ?
N2 C9 H9 123.8 . . ?
C8 C9 H9 123.8 . . ?
C11 C10 C15 118.70(19) . . ?
C11 C10 C5 120.67(18) . . ?
C15 C10 C5 120.58(19) . . ?
C12 C11 C10 120.71(19) . . ?
C12 C11 H11 119.6 . . ?
C10 C11 H11 119.6 . . ?
C11 C12 C13 120.5(2) . . ?
C11 C12 H12 119.8 . . ?
C13 C12 H12 119.8 . . ?
C14 C13 C12 118.99(18) . . ?
C14 C13 C16 119.18(18) . . ?
C12 C13 C16 121.82(19) . . ?
C15 C14 C13 120.69(19) . . ?
C15 C14 H14 119.7 . . ?
C13 C14 H14 119.7 . . ?
C14 C15 C10 120.3(2) . . ?
C14 C15 H15 119.8 . . ?
C10 C15 H15 119.8 . . ?
O1 C16 N3 122.11(19) . . ?
O1 C16 C13 120.57(19) . . ?
N3 C16 C13 117.31(18) . . ?
C1 N1 C4 108.4(2) . . ?
C1 N1 H1 125.8 . . ?
C4 N1 H1 125.8 . . ?
C9 N2 C6 105.6(2) . . ?
C16 N3 H3A 120.0 . . ?
C16 N3 H3B 120.0 . . ?
H3A N3 H3B 120.0 . . ?
N4 C17 C18 111.2(2) . . ?
N4 C17 H17 124.4 . . ?
C18 C17 H17 124.4 . . ?
C19 C18 C17 106.4(2) . . ?
C19 C18 H18 126.8 . . ?
C17 C18 H18 126.8 . . ?
C18 C19 C20 107.0(2) . . ?
C18 C19 H19 126.5 . . ?
C20 C19 H19 126.5 . . ?
N4 C20 C21 122.6(2) . . ?
N4 C20 C19 108.0(2) . . ?
C21 C20 C19 129.4(2) . . ?
C20 C21 C22 124.3(2) . . ?
C20 C21 C26 118.1(2) . . ?
C22 C21 C26 117.5(2) . . ?
C23 C22 N5 107.9(2) . . ?
C23 C22 C21 129.7(2) . . ?
N5 C22 C21 122.2(2) . . ?
C24 C23 C22 108.1(2) . . ?
C24 C23 H23 126.0 . . ?
C22 C23 H23 126.0 . . ?
C23 C24 C25 106.2(2) . . ?
C23 C24 H24 126.9 . . ?
C25 C24 H24 126.9 . . ?
N5 C25 C24 111.0(2) . . ?
N5 C25 H25 124.5 . . ?
C24 C25 H25 124.5 . . ?
C31 C26 C27 118.52(19) . . ?
C31 C26 C21 122.7(2) . . ?
C27 C26 C21 118.7(2) . . ?
C28 C27 C26 120.7(2) . . ?
C28 C27 H27 119.7 . . ?
C26 C27 H27 119.7 . . ?
C29 C28 C27 120.8(2) . . ?
C29 C28 H28 119.6 . . ?
C27 C28 H28 119.6 . . ?
C28 C29 C30 118.45(19) . . ?
C28 C29 C32 122.0(2) . . ?
C30 C29 C32 119.6(2) . . ?
C31 C30 C29 120.9(2) . . ?
C31 C30 H30 119.5 . . ?
C29 C30 H30 119.5 . . ?
C30 C31 C26 120.6(2) . . ?
C30 C31 H31 119.7 . . ?
C26 C31 H31 119.7 . . ?
O2 C32 N6 122.2(2) . . ?
O2 C32 C29 121.2(2) . . ?
N6 C32 C29 116.6(2) . . ?
C17 N4 C20 107.3(2) . . ?
C17 N4 H4 126.3 . . ?
C20 N4 H4 126.3 . . ?
C25 N5 C22 106.9(2) . . ?
C32 N6 H6A 120.0 . . ?
C32 N6 H6B 120.0 . . ?
H6A N6 H6B 120.0 . . ?

loop_
_geom_bond_atom_site_label_1
_geom_bond_atom_site_label_2
_geom_bond_distance
_geom_bond_site_symmetry_2
_geom_bond_publ_flag
C1 N1 1.341(3) . ?
C1 C2 1.383(4) . ?
C1 H1A 0.9300 . ?
C2 C3 1.383(3) . ?
C2 H2 0.9300 . ?
C3 C4 1.401(3) . ?
C3 H3 0.9300 . ?
C4 N1 1.382(3) . ?
C4 C5 1.424(3) . ?
C5 C6 1.380(3) . ?
C5 C10 1.487(3) . ?
C6 N2 1.405(3) . ?
C6 C7 1.426(3) . ?
C7 C8 1.363(3) . ?
C7 H7 0.9300 . ?
C8 C9 1.414(4) . ?
C8 H8 0.9300 . ?
C9 N2 1.319(3) . ?
C9 H9 0.9300 . ?
C10 C11 1.390(3) . ?
C10 C15 1.394(3) . ?
C11 C12 1.381(3) . ?
C11 H11 0.9300 . ?
C12 C13 1.389(3) . ?
C12 H12 0.9300 . ?
C13 C14 1.385(3) . ?
C13 C16 1.492(3) . ?
C14 C15 1.385(3) . ?
C14 H14 0.9300 . ?
C15 H15 0.9300 . ?
C16 O1 1.247(2) . ?
C16 N3 1.320(3) . ?
N1 H1 0.8600 . ?
N3 H3A 0.8600 . ?
N3 H3B 0.8600 . ?
C17 N4 1.320(3) . ?
C17 C18 1.405(4) . ?
C17 H17 0.9300 . ?
C18 C19 1.366(3) . ?
C18 H18 0.9300 . ?
C19 C20 1.420(3) . ?
C19 H19 0.9300 . ?
C20 N4 1.386(3) . ?
C20 C21 1.399(3) . ?
C21 C22 1.410(3) . ?
C21 C26 1.494(3) . ?
C22 C23 1.395(3) . ?
C22 N5 1.396(3) . ?
C23 C24 1.376(3) . ?
C23 H23 0.9300 . ?
C24 C25 1.394(4) . ?
C24 H24 0.9300 . ?
C25 N5 1.339(3) . ?
C25 H25 0.9300 . ?
C26 C31 1.390(3) . ?
C26 C27 1.390(3) . ?
C27 C28 1.388(3) . ?
C27 H27 0.9300 . ?
C28 C29 1.385(3) . ?
C28 H28 0.9300 . ?
C29 C30 1.390(3) . ?
C29 C32 1.505(3) . ?
C30 C31 1.384(3) . ?
C30 H30 0.9300 . ?
C31 H31 0.9300 . ?
C32 O2 1.235(3) . ?
C32 N6 1.326(3) . ?
N4 H4 0.8600 . ?
N6 H6A 0.8600 . ?
N6 H6B 0.8600 . ?
